data_4129968
loop_
_publ_author_name
'Palmer, W. Neil'
'Obligacion, Jennifer V.'
'Pappas, Iraklis'
'Chirik, Paul J.'

_publ_section_title
;
 Cobalt-Catalyzed Benzylic Borylation: Enabling Polyborylation and
 Functionalization of Remote, Unactivated C(sp(3))-H Bonds.
;
_journal_issue 3
_journal_name_full 'Journal of the American Chemical Society'
_journal_page_first 766
_journal_page_last 769
_journal_paper_doi 10.1021/jacs.5b12249
_journal_volume 138
_journal_year 2016
_chemical_formula_sum 'C36 H62 Co N2 Si2'
_chemical_formula_weight 637.98
_space_group_crystal_system monoclinic
_space_group_IT_number 14
_space_group_name_Hall '-P 2ybc'
_space_group_name_H-M_alt 'P 1 21/c 1'
_atom_sites_solution_hydrogens geom
_audit_creation_method SHELXL-2014
_cell_angle_alpha 90
_cell_angle_beta 101.8210(10)
_cell_angle_gamma 90
_cell_formula_units_Z 4
_cell_length_a 10.3548(2)
_cell_length_b 20.5134(4)
_cell_length_c 18.1042(5)
_cell_measurement_reflns_used 9897
_cell_measurement_temperature 100(2)
_cell_measurement_theta_max 66.60
_cell_measurement_theta_min 4.31
_cell_volume 3764.00(15)
_computing_structure_refinement 'SHELXL-2014 (Sheldrick, 2014)'
_diffrn_ambient_temperature 100(2)
_diffrn_measured_fraction_theta_full 'ACTA 50'
_diffrn_measured_fraction_theta_max 0.954
_diffrn_measurement_device_type 'Bruker APEX-II CCD'
_diffrn_measurement_method 'phi and omega scans'
_diffrn_radiation_source 'fine-focus sealed tube'
_diffrn_radiation_type CuK\a
_diffrn_radiation_wavelength 1.54178
_diffrn_reflns_av_R_equivalents 0.0271
_diffrn_reflns_av_unetI/netI 0.0245
_diffrn_reflns_Laue_measured_fraction_full 0.932
_diffrn_reflns_Laue_measured_fraction_max 0.954
_diffrn_reflns_limit_h_max 10
_diffrn_reflns_limit_h_min -12
_diffrn_reflns_limit_k_max 23
_diffrn_reflns_limit_k_min -23
_diffrn_reflns_limit_l_max 21
_diffrn_reflns_limit_l_min -20
_diffrn_reflns_number 24775
_diffrn_reflns_point_group_measured_fraction_full 0.932
_diffrn_reflns_point_group_measured_fraction_max 0.954
_diffrn_reflns_theta_full 'ACTA 50'
_diffrn_reflns_theta_max 66.621
_diffrn_reflns_theta_min 3.296
_exptl_absorpt_coefficient_mu 4.353
_exptl_absorpt_correction_T_max 0.7528
_exptl_absorpt_correction_T_min 0.5935
_exptl_absorpt_correction_type multi-scan
_exptl_absorpt_process_details 'SADABS v2008/1 (Bruker AXS)'
_exptl_crystal_colour red
_exptl_crystal_density_diffrn 1.126
_exptl_crystal_description Plate
_exptl_crystal_F_000 1388
_exptl_crystal_size_max 0.162
_exptl_crystal_size_mid 0.144
_exptl_crystal_size_min 0.071
_refine_diff_density_max 1.841
_refine_diff_density_min -0.765
_refine_diff_density_rms 0.084
_refine_ls_extinction_method none
_refine_ls_goodness_of_fit_ref 1.095
_refine_ls_hydrogen_treatment constr
_refine_ls_matrix_type full
_refine_ls_number_parameters 386
_refine_ls_number_reflns 6360
_refine_ls_number_restraints 0
_refine_ls_restrained_S_all 1.095
_refine_ls_R_factor_all 0.0652
_refine_ls_R_factor_gt 0.0593
_refine_ls_shift/su_max 0.001
_refine_ls_shift/su_mean 0.000
_refine_ls_structure_factor_coef Fsqd
_refine_ls_weighting_details 'w=1/[\s^2^(Fo^2^)+(0.0987P)^2^+4.8233P] where P=(Fo^2^+2Fc^2^)/3'
_refine_ls_weighting_scheme calc
_refine_ls_wR_factor_gt 0.1632
_refine_ls_wR_factor_ref 0.1698
_reflns_Friedel_coverage 0.000
_reflns_number_gt 5645
_reflns_number_total 6360
_reflns_threshold_expression 'I > 2\s(I)'
_cod_data_source_file ja5b12249_si_002.cif
_cod_data_source_block wnp15
_cod_depositor_comments
;

2020-10-02
Z value and formula fixed to values more according to usual
chemical conventions.                 miguel
;
_cod_original_formula_weight 318.99
_cod_original_formula_units_Z 8
_cod_original_sg_symbol_H-M 'P 21/c'
_cod_original_formula_sum 'C18 H31 Co0.50 N Si'
_cod_database_code 4129968
_shelx_space_group_comment
;
The symmetry employed for this shelxl refinement is uniquely defined
by the following loop, which should always be used as a source of
symmetry information in preference to the above space-group names.
They are only intended as comments.
;
_shelxl_version_number 2014-3

loop_
_space_group_symop_operation_xyz
'x, y, z'
'-x, y+1/2, -z+1/2'
'-x, -y, -z'
'x, -y-1/2, z-1/2'

loop_
_atom_site_label
_atom_site_type_symbol
_atom_site_fract_x
_atom_site_fract_y
_atom_site_fract_z
_atom_site_U_iso_or_equiv
_atom_site_adp_type
_atom_site_occupancy
_atom_site_site_symmetry_order
_atom_site_calc_flag
_atom_site_refinement_flags_posn
_atom_site_refinement_flags_adp
C1 C 0.6814(3) -0.00976(15) 0.66831(18) 0.0248(7) Uani 1 1 d . .
H1A H 0.6396 -0.0004 0.6170 0.037 Uiso 1 1 calc R U
H1B H 0.6226 -0.0349 0.6917 0.037 Uiso 1 1 calc R U
H1C H 0.7609 -0.0341 0.6691 0.037 Uiso 1 1 calc R U
C2 C 0.7143(3) 0.05287(14) 0.71064(16) 0.0156(6) Uani 1 1 d . .
C3 C 0.7798(3) 0.05247(14) 0.78853(16) 0.0151(6) Uani 1 1 d . .
C4 C 0.7953(3) -0.01012(14) 0.83287(17) 0.0232(7) Uani 1 1 d . .
H4A H 0.8478 -0.0024 0.8823 0.035 Uiso 1 1 calc R U
H4B H 0.8379 -0.0420 0.8073 0.035 Uiso 1 1 calc R U
H4C H 0.7099 -0.0259 0.8373 0.035 Uiso 1 1 calc R U
C5 C 0.6268(3) 0.11651(13) 0.60293(15) 0.0134(6) Uani 1 1 d . .
C6 C 0.7046(3) 0.12953(14) 0.54928(16) 0.0160(6) Uani 1 1 d . .
C7 C 0.6417(3) 0.13745(15) 0.47409(16) 0.0211(7) Uani 1 1 d . .
H7 H 0.6917 0.1459 0.4380 0.025 Uiso 1 1 calc R U
C8 C 0.5059(3) 0.13288(15) 0.45241(16) 0.0210(7) Uani 1 1 d . .
H8 H 0.4650 0.1389 0.4021 0.025 Uiso 1 1 calc R U
C9 C 0.4316(3) 0.11946(14) 0.50533(17) 0.0200(7) Uani 1 1 d . .
H9 H 0.3405 0.1161 0.4899 0.024 Uiso 1 1 calc R U
C10 C 0.4885(3) 0.11074(14) 0.58161(16) 0.0167(6) Uani 1 1 d . .
C11 C 0.8545(3) 0.13349(15) 0.57183(17) 0.0213(7) Uani 1 1 d . .
H11 H 0.8784 0.1393 0.6267 0.026 Uiso 1 1 calc R U
C12 C 0.9108(3) 0.19047(16) 0.5353(2) 0.0261(7) Uani 1 1 d . .
H12A H 1.0039 0.1937 0.5553 0.039 Uiso 1 1 calc R U
H12B H 0.8682 0.2300 0.5456 0.039 Uiso 1 1 calc R U
H12C H 0.8959 0.1838 0.4817 0.039 Uiso 1 1 calc R U
C13 C 0.9154(4) 0.0697(2) 0.5523(4) 0.0638(16) Uani 1 1 d . .
H13A H 0.8991 0.0646 0.4985 0.096 Uiso 1 1 calc R U
H13B H 0.8765 0.0339 0.5741 0.096 Uiso 1 1 calc R U
H13C H 1.0088 0.0704 0.5720 0.096 Uiso 1 1 calc R U
C14 C 0.4005(3) 0.09330(17) 0.63663(19) 0.0262(7) Uani 1 1 d . .
H14 H 0.4541 0.0932 0.6880 0.031 Uiso 1 1 calc R U
C15 C 0.2867(3) 0.14103(17) 0.6333(2) 0.0286(7) Uani 1 1 d . .
H15A H 0.3210 0.1844 0.6422 0.043 Uiso 1 1 calc R U
H15B H 0.2379 0.1298 0.6712 0.043 Uiso 1 1 calc R U
H15C H 0.2296 0.1389 0.5844 0.043 Uiso 1 1 calc R U
C16 C 0.3393(4) 0.02511(19) 0.6191(3) 0.0517(12) Uani 1 1 d . .
H16A H 0.2790 0.0260 0.5711 0.078 Uiso 1 1 calc R U
H16B H 0.2928 0.0129 0.6577 0.078 Uiso 1 1 calc R U
H16C H 0.4080 -0.0060 0.6175 0.078 Uiso 1 1 calc R U
C17 C 0.8896(3) 0.11357(13) 0.89370(15) 0.0151(6) Uani 1 1 d . .
C18 C 1.0298(3) 0.11334(14) 0.90948(17) 0.0195(6) Uani 1 1 d . .
C19 C 1.0944(3) 0.12048(15) 0.98451(18) 0.0253(7) Uani 1 1 d . .
H19 H 1.1862 0.1208 0.9963 0.030 Uiso 1 1 calc R U
C20 C 1.0258(3) 0.12699(15) 1.04117(17) 0.0260(7) Uani 1 1 d . .
H20 H 1.0713 0.1321 1.0907 0.031 Uiso 1 1 calc R U
C21 C 0.8898(3) 0.12599(15) 1.02532(17) 0.0260(7) Uani 1 1 d . .
H21 H 0.8447 0.1299 1.0646 0.031 Uiso 1 1 calc R U
C22 C 0.8183(3) 0.11921(14) 0.95127(17) 0.0194(6) Uani 1 1 d . .
C23 C 1.1067(3) 0.10501(18) 0.84711(19) 0.0287(8) Uani 1 1 d . .
H23 H 1.0545 0.1248 0.8013 0.034 Uiso 1 1 calc R U
C24 C 1.2416(3) 0.13791(18) 0.8628(2) 0.0339(8) Uani 1 1 d . .
H24A H 1.2994 0.1154 0.9030 0.051 Uiso 1 1 calc R U
H24B H 1.2324 0.1824 0.8772 0.051 Uiso 1 1 calc R U
H24C H 1.2780 0.1366 0.8182 0.051 Uiso 1 1 calc R U
C25 C 1.1242(5) 0.0341(2) 0.8306(3) 0.0692(17) Uani 1 1 d . .
H25A H 1.1714 0.0128 0.8753 0.104 Uiso 1 1 calc R U
H25B H 1.1733 0.0302 0.7912 0.104 Uiso 1 1 calc R U
H25C H 1.0393 0.0140 0.8147 0.104 Uiso 1 1 calc R U
C26 C 0.6686(3) 0.11988(16) 0.93548(18) 0.0250(7) Uani 1 1 d . .
H26 H 0.6363 0.1146 0.8810 0.030 Uiso 1 1 calc R U
C27 C 0.6175(3) 0.18452(15) 0.95914(19) 0.0254(7) Uani 1 1 d . .
H27A H 0.6432 0.1893 1.0129 0.038 Uiso 1 1 calc R U
H27B H 0.5230 0.1855 0.9445 0.038 Uiso 1 1 calc R U
H27C H 0.6540 0.2196 0.9350 0.038 Uiso 1 1 calc R U
C28 C 0.6142(4) 0.06326(19) 0.9760(3) 0.0450(10) Uani 1 1 d . .
H28A H 0.6524 0.0230 0.9641 0.067 Uiso 1 1 calc R U
H28B H 0.5200 0.0613 0.9598 0.067 Uiso 1 1 calc R U
H28C H 0.6363 0.0703 1.0296 0.067 Uiso 1 1 calc R U
C29 C 0.6914(3) 0.25532(14) 0.67720(15) 0.0151(6) Uani 1 1 d . .
H29A H 0.7601 0.2875 0.6777 0.018 Uiso 1 1 calc R U
H29B H 0.6697 0.2371 0.6267 0.018 Uiso 1 1 calc R U
C30 C 0.5793(4) 0.38298(17) 0.7321(2) 0.0351(8) Uani 1 1 d . .
H30A H 0.6391 0.3816 0.7802 0.053 Uiso 1 1 calc R U
H30B H 0.4990 0.4041 0.7374 0.053 Uiso 1 1 calc R U
H30C H 0.6190 0.4068 0.6969 0.053 Uiso 1 1 calc R U
C31 C 0.4694(3) 0.25501(19) 0.77028(18) 0.0312(8) Uani 1 1 d . .
H31A H 0.4607 0.2093 0.7587 0.047 Uiso 1 1 calc R U
H31B H 0.3840 0.2730 0.7709 0.047 Uiso 1 1 calc R U
H31C H 0.5262 0.2608 0.8189 0.047 Uiso 1 1 calc R U
C32 C 0.4133(3) 0.3070(2) 0.6072(2) 0.0338(9) Uani 1 1 d . .
H32A H 0.4387 0.3413 0.5771 0.051 Uiso 1 1 calc R U
H32B H 0.3300 0.3175 0.6197 0.051 Uiso 1 1 calc R U
H32C H 0.4054 0.2669 0.5794 0.051 Uiso 1 1 calc R U
C33 C 0.8438(3) 0.25320(14) 0.82109(15) 0.0156(6) Uani 1 1 d . .
H33A H 0.7753 0.2845 0.8249 0.019 Uiso 1 1 calc R U
H33B H 0.8705 0.2329 0.8702 0.019 Uiso 1 1 calc R U
C34 C 0.9401(4) 0.38535(17) 0.7706(2) 0.0370(9) Uani 1 1 d . .
H34A H 1.0176 0.4097 0.7668 0.056 Uiso 1 1 calc R U
H34B H 0.8973 0.4057 0.8069 0.056 Uiso 1 1 calc R U
H34C H 0.8808 0.3844 0.7223 0.056 Uiso 1 1 calc R U
C35 C 1.0654(3) 0.26352(19) 0.72583(18) 0.0304(8) Uani 1 1 d . .
H35A H 1.0951 0.2201 0.7398 0.046 Uiso 1 1 calc R U
H35B H 1.1391 0.2898 0.7196 0.046 Uiso 1 1 calc R U
H35C H 1.0015 0.2623 0.6792 0.046 Uiso 1 1 calc R U
C36 C 1.1191(4) 0.3084(2) 0.8902(2) 0.0356(9) Uani 1 1 d . .
H36A H 1.1300 0.2677 0.9168 0.053 Uiso 1 1 calc R U
H36B H 1.0928 0.3414 0.9217 0.053 Uiso 1 1 calc R U
H36C H 1.2010 0.3207 0.8771 0.053 Uiso 1 1 calc R U
N1 N 0.6916(2) 0.11187(11) 0.68133(13) 0.0125(5) Uani 1 1 d . .
N2 N 0.8196(2) 0.11040(11) 0.81592(13) 0.0130(5) Uani 1 1 d . .
Si1 Si 0.54210(8) 0.29766(4) 0.69657(4) 0.0186(2) Uani 1 1 d . .
Si2 Si 0.98830(8) 0.29945(4) 0.80160(5) 0.0192(2) Uani 1 1 d . .
Co1 Co 0.76351(4) 0.18456(2) 0.74860(2) 0.00996(17) Uani 1 1 d . .

loop_
_atom_site_aniso_label
_atom_site_aniso_U_11
_atom_site_aniso_U_22
_atom_site_aniso_U_33
_atom_site_aniso_U_23
_atom_site_aniso_U_13
_atom_site_aniso_U_12
C1 0.0335(18) 0.0144(15) 0.0214(15) -0.0016(12) -0.0061(13) -0.0008(13)
C2 0.0172(14) 0.0131(14) 0.0144(14) -0.0011(11) -0.0021(11) -0.0006(11)
C3 0.0170(14) 0.0132(14) 0.0130(14) 0.0009(11) -0.0016(11) -0.0015(11)
C4 0.0337(18) 0.0145(15) 0.0174(15) 0.0031(12) -0.0041(13) -0.0022(12)
C5 0.0159(14) 0.0106(13) 0.0110(13) -0.0029(10) -0.0031(11) 0.0009(10)
C6 0.0167(15) 0.0174(14) 0.0132(13) -0.0010(11) 0.0011(11) 0.0021(11)
C7 0.0233(16) 0.0249(16) 0.0151(14) -0.0002(12) 0.0037(12) 0.0002(12)
C8 0.0253(16) 0.0211(15) 0.0131(14) -0.0026(12) -0.0041(12) 0.0008(12)
C9 0.0144(14) 0.0175(15) 0.0237(16) -0.0020(12) -0.0063(12) 0.0016(11)
C10 0.0153(14) 0.0161(14) 0.0168(14) -0.0001(11) -0.0015(11) 0.0021(11)
C11 0.0142(14) 0.0281(17) 0.0208(15) 0.0034(13) 0.0014(12) 0.0016(12)
C12 0.0207(17) 0.0318(18) 0.0252(17) 0.0027(13) 0.0031(14) -0.0029(13)
C13 0.0176(18) 0.031(2) 0.143(5) 0.001(3) 0.016(2) 0.0055(15)
C14 0.0149(15) 0.0367(19) 0.0262(16) 0.0047(14) 0.0021(13) 0.0026(13)
C15 0.0197(16) 0.0303(18) 0.0355(19) -0.0062(15) 0.0052(14) -0.0009(13)
C16 0.037(2) 0.036(2) 0.091(3) 0.014(2) 0.034(2) 0.0001(17)
C17 0.0215(15) 0.0096(13) 0.0110(13) 0.0018(10) -0.0042(11) -0.0008(11)
C18 0.0175(15) 0.0159(15) 0.0211(15) 0.0001(12) -0.0056(12) 0.0007(11)
C19 0.0255(17) 0.0220(16) 0.0217(16) -0.0005(13) -0.0106(13) 0.0040(13)
C20 0.0343(18) 0.0211(16) 0.0160(15) 0.0002(12) -0.0101(13) 0.0014(13)
C21 0.039(2) 0.0241(17) 0.0137(15) 0.0011(12) 0.0034(14) -0.0017(14)
C22 0.0254(16) 0.0151(14) 0.0164(14) -0.0002(11) 0.0012(12) -0.0038(11)
C23 0.0173(16) 0.038(2) 0.0286(17) -0.0094(15) -0.0002(13) 0.0001(13)
C24 0.0211(17) 0.036(2) 0.044(2) 0.0013(17) 0.0047(16) -0.0027(14)
C25 0.049(3) 0.049(3) 0.127(5) -0.038(3) 0.058(3) -0.018(2)
C26 0.0259(17) 0.0296(18) 0.0211(15) -0.0030(13) 0.0089(13) -0.0072(13)
C27 0.0243(18) 0.0300(19) 0.0216(16) 0.0018(13) 0.0037(14) -0.0013(13)
C28 0.041(2) 0.034(2) 0.068(3) 0.0028(19) 0.029(2) -0.0078(17)
C29 0.0193(14) 0.0138(14) 0.0112(13) 0.0008(11) 0.0009(11) 0.0005(11)
C30 0.038(2) 0.0231(18) 0.045(2) -0.0066(16) 0.0107(17) 0.0096(15)
C31 0.0205(17) 0.051(2) 0.0215(16) 0.0043(15) 0.0035(13) -0.0026(15)
C32 0.0213(18) 0.055(2) 0.0242(18) 0.0112(16) 0.0022(15) 0.0081(15)
C33 0.0202(15) 0.0147(14) 0.0109(13) 0.0006(11) 0.0012(11) -0.0028(11)
C34 0.039(2) 0.0202(17) 0.052(2) 0.0052(16) 0.0106(18) -0.0104(15)
C35 0.0244(17) 0.045(2) 0.0211(16) 0.0005(15) 0.0036(14) 0.0007(15)
C36 0.0238(19) 0.053(2) 0.0279(19) -0.0108(16) 0.0005(16) -0.0116(15)
N1 0.0116(11) 0.0134(12) 0.0113(11) 0.0003(9) -0.0006(9) 0.0005(9)
N2 0.0139(11) 0.0130(12) 0.0109(11) -0.0004(9) -0.0005(9) -0.0002(9)
Si1 0.0166(4) 0.0217(4) 0.0168(4) 0.0017(3) 0.0018(3) 0.0037(3)
Si2 0.0178(4) 0.0202(4) 0.0185(4) -0.0016(3) 0.0010(3) -0.0056(3)
Co1 0.0118(3) 0.0090(3) 0.0078(3) -0.00004(15) -0.00107(18) -0.00077(15)

loop_
_atom_type_symbol
_atom_type_description
_atom_type_scat_dispersion_real
_atom_type_scat_dispersion_imag
_atom_type_scat_source
C C 0.0181 0.0091 'International Tables Vol C Tables 4.2.6.8 and 6.1.1.4'
H H 0.0000 0.0000 'International Tables Vol C Tables 4.2.6.8 and 6.1.1.4'
N N 0.0311 0.0180 'International Tables Vol C Tables 4.2.6.8 and 6.1.1.4'
Si Si 0.2541 0.3302 'International Tables Vol C Tables 4.2.6.8 and 6.1.1.4'
Co Co -2.3653 3.6143 'International Tables Vol C Tables 4.2.6.8 and 6.1.1.4'

loop_
_geom_angle_atom_site_label_1
_geom_angle_atom_site_label_2
_geom_angle_atom_site_label_3
_geom_angle
N1 C2 C3 114.1(2)
N1 C2 C1 125.2(2)
C3 C2 C1 120.7(2)
N2 C3 C2 114.4(2)
N2 C3 C4 125.2(2)
C2 C3 C4 120.4(2)
C6 C5 C10 121.3(2)
C6 C5 N1 118.3(2)
C10 C5 N1 120.4(3)
C7 C6 C5 118.5(3)
C7 C6 C11 120.1(3)
C5 C6 C11 121.4(2)
C8 C7 C6 120.9(3)
C9 C8 C7 119.9(3)
C8 C9 C10 122.1(3)
C9 C10 C5 117.3(3)
C9 C10 C14 119.2(3)
C5 C10 C14 123.4(3)
C12 C11 C6 112.7(3)
C12 C11 C13 110.2(3)
C6 C11 C13 109.8(3)
C15 C14 C10 112.6(3)
C15 C14 C16 107.0(3)
C10 C14 C16 110.7(3)
C22 C17 C18 121.5(3)
C22 C17 N2 119.5(3)
C18 C17 N2 118.9(3)
C19 C18 C17 117.6(3)
C19 C18 C23 121.1(3)
C17 C18 C23 121.4(3)
C20 C19 C18 121.4(3)
C19 C20 C21 120.5(3)
C20 C21 C22 121.2(3)
C21 C22 C17 117.8(3)
C21 C22 C26 119.9(3)
C17 C22 C26 122.3(3)
C25 C23 C18 111.1(3)
C25 C23 C24 108.8(3)
C18 C23 C24 114.3(3)
C22 C26 C27 110.8(3)
C22 C26 C28 111.2(3)
C27 C26 C28 109.9(3)
Si1 C29 Co1 115.67(14)
Si2 C33 Co1 118.61(15)
C2 N1 C5 117.6(2)
C2 N1 Co1 115.50(18)
C5 N1 Co1 126.73(18)
C3 N2 C17 117.5(2)
C3 N2 Co1 115.76(18)
C17 N2 Co1 126.54(18)
C29 Si1 C30 112.22(15)
C29 Si1 C31 112.62(15)
C30 Si1 C31 105.95(18)
C29 Si1 C32 110.72(15)
C30 Si1 C32 105.04(18)
C31 Si1 C32 109.92(16)
C33 Si2 C35 114.65(15)
C33 Si2 C36 110.67(15)
C35 Si2 C36 108.77(17)
C33 Si2 C34 110.98(15)
C35 Si2 C34 106.04(18)
C36 Si2 C34 105.22(18)
N2 Co1 N1 79.84(11)
N2 Co1 C29 174.79(11)
N1 Co1 C29 96.12(11)
N2 Co1 C33 96.23(11)
N1 Co1 C33 175.92(10)
C29 Co1 C33 87.86(13)

loop_
_geom_bond_atom_site_label_1
_geom_bond_atom_site_label_2
_geom_bond_distance
C1 C2 1.499(4)
C2 N1 1.323(4)
C2 C3 1.434(4)
C3 N2 1.321(4)
C3 C4 1.505(4)
C5 C6 1.408(4)
C5 C10 1.410(4)
C5 N1 1.444(3)
C6 C7 1.393(4)
C6 C11 1.525(4)
C7 C8 1.383(4)
C8 C9 1.374(5)
C9 C10 1.398(4)
C10 C14 1.524(4)
C11 C12 1.517(4)
C11 C13 1.525(5)
C14 C15 1.523(4)
C14 C16 1.542(5)
C17 C22 1.400(4)
C17 C18 1.421(4)
C17 N2 1.447(3)
C18 C19 1.394(4)
C18 C23 1.519(5)
C19 C20 1.369(5)
C20 C21 1.379(5)
C21 C22 1.399(4)
C22 C26 1.518(4)
C23 C25 1.504(5)
C23 C24 1.525(4)
C26 C27 1.521(4)
C26 C28 1.541(5)
C29 Si1 1.868(3)
C29 Co1 1.985(3)
C30 Si1 1.877(4)
C31 Si1 1.878(3)
C32 Si1 1.883(3)
C33 Si2 1.865(3)
C33 Co1 1.987(3)
C34 Si2 1.885(4)
C35 Si2 1.874(3)
C36 Si2 1.884(4)
N1 Co1 1.972(2)
N2 Co1 1.961(2)

loop_
_geom_torsion_atom_site_label_1
_geom_torsion_atom_site_label_2
_geom_torsion_atom_site_label_3
_geom_torsion_atom_site_label_4
_geom_torsion
N1 C2 C3 N2 -7.0(4)
C1 C2 C3 N2 170.8(3)
N1 C2 C3 C4 171.3(3)
C1 C2 C3 C4 -10.9(5)
C10 C5 C6 C7 0.7(4)
N1 C5 C6 C7 -176.7(2)
C10 C5 C6 C11 -177.9(3)
N1 C5 C6 C11 4.7(4)
C5 C6 C7 C8 0.2(4)
C11 C6 C7 C8 178.9(3)
C6 C7 C8 C9 -0.9(5)
C7 C8 C9 C10 0.7(5)
C8 C9 C10 C5 0.3(4)
C8 C9 C10 C14 -177.6(3)
C6 C5 C10 C9 -1.0(4)
N1 C5 C10 C9 176.4(2)
C6 C5 C10 C14 176.8(3)
N1 C5 C10 C14 -5.9(4)
C7 C6 C11 C12 44.9(4)
C5 C6 C11 C12 -136.5(3)
C7 C6 C11 C13 -78.4(4)
C5 C6 C11 C13 100.2(4)
C9 C10 C14 C15 -53.8(4)
C5 C10 C14 C15 128.5(3)
C9 C10 C14 C16 66.0(4)
C5 C10 C14 C16 -111.7(3)
C22 C17 C18 C19 -1.5(4)
N2 C17 C18 C19 176.1(3)
C22 C17 C18 C23 178.0(3)
N2 C17 C18 C23 -4.4(4)
C17 C18 C19 C20 0.5(5)
C23 C18 C19 C20 -179.0(3)
C18 C19 C20 C21 0.7(5)
C19 C20 C21 C22 -0.9(5)
C20 C21 C22 C17 -0.1(4)
C20 C21 C22 C26 -178.6(3)
C18 C17 C22 C21 1.3(4)
N2 C17 C22 C21 -176.3(3)
C18 C17 C22 C26 179.7(3)
N2 C17 C22 C26 2.1(4)
C19 C18 C23 C25 94.0(4)
C17 C18 C23 C25 -85.4(4)
C19 C18 C23 C24 -29.5(4)
C17 C18 C23 C24 151.1(3)
C21 C22 C26 C27 61.4(4)
C17 C22 C26 C27 -117.0(3)
C21 C22 C26 C28 -61.2(4)
C17 C22 C26 C28 120.4(3)
C3 C2 N1 C5 179.6(3)
C1 C2 N1 C5 1.8(4)
C3 C2 N1 Co1 4.1(3)
C1 C2 N1 Co1 -173.6(2)
C6 C5 N1 C2 -101.2(3)
C10 C5 N1 C2 81.4(3)
C6 C5 N1 Co1 73.7(3)
C10 C5 N1 Co1 -103.7(3)
C2 C3 N2 C17 -178.5(3)
C4 C3 N2 C17 3.3(4)
C2 C3 N2 Co1 6.7(3)
C4 C3 N2 Co1 -171.5(2)
C22 C17 N2 C3 -86.6(3)
C18 C17 N2 C3 95.7(3)
C22 C17 N2 Co1 87.6(3)
C18 C17 N2 Co1 -90.1(3)
Co1 C29 Si1 C30 108.97(19)
Co1 C29 Si1 C31 -10.5(2)
Co1 C29 Si1 C32 -134.02(17)
Co1 C33 Si2 C35 -12.7(2)
Co1 C33 Si2 C36 -136.19(18)
Co1 C33 Si2 C34 107.4(2)
